data_4074800
loop_
_publ_author_name
'Dubs, Christian'
'Yamamoto, Toshiki'
'Inagaki, Akiko'
'Akita, Munetaka'

_publ_section_title
;
 Synthesis of a Library of Iridium-Containing Dinuclear Complexes with
 Bridging PNNN and PNNP Ligands (BL), [LM(\m-BL)M'L']BF4.
 2. Preparation, Basic Coordination Properties, and Reactivity of the
 Carbonyl Complexes
;
_journal_coden_ASTM ORGND7
_journal_issue 6
_journal_name_full Organometallics
_journal_page_first 1359
_journal_page_last 1367
_journal_paper_doi 10.1021/om050897e
_journal_volume 25
_journal_year 2006
_chemical_formula_moiety 'C27 H27 B F4 N3 P Pd2 '
_chemical_formula_sum 'C27 H27 B F4 N3 P Pd2'
_chemical_formula_weight 724.11
_space_group_IT_number 2
_symmetry_cell_setting triclinic
_symmetry_Int_Tables_number 2
_symmetry_space_group_name_Hall '-P 1'
_symmetry_space_group_name_H-M 'P -1'
_cell_angle_alpha 97.89(2)
_cell_angle_beta 110.574(8)
_cell_angle_gamma 91.28(2)
_cell_formula_units_Z 2
_cell_length_a 10.638(4)
_cell_length_b 11.351(3)
_cell_length_c 12.251(4)
_cell_measurement_reflns_used 3587
_cell_measurement_temperature 213.2
_cell_measurement_theta_max 27.4
_cell_measurement_theta_min 3.6
_cell_volume 1367.9(8)
_computing_cell_refinement PROCESS-AUTO
_computing_data_collection PROCESS-AUTO
_computing_data_reduction 'teXsan Ver. 1.11'
_computing_publication_material 'teXsan Ver. 1.11'
_computing_structure_refinement SHELXL97
_computing_structure_solution SHELXS86
_diffrn_ambient_temperature 213
_diffrn_detector_area_resol_mean 10.00
_diffrn_measurement_device_type 'Rigaku RAXIS-IV Imaging Plate'
_diffrn_measurement_method \w
_diffrn_radiation_type 'Mo K\a'
_diffrn_radiation_wavelength 0.7107
_diffrn_reflns_av_R_equivalents 0.075
_diffrn_reflns_limit_h_max 13
_diffrn_reflns_limit_h_min -13
_diffrn_reflns_limit_k_max 13
_diffrn_reflns_limit_k_min -14
_diffrn_reflns_limit_l_max 15
_diffrn_reflns_limit_l_min -15
_diffrn_reflns_number 10296
_diffrn_reflns_theta_max 27.49
_exptl_absorpt_coefficient_mu 1.423
_exptl_absorpt_correction_T_max 0.867
_exptl_absorpt_correction_T_min 0.622
_exptl_absorpt_correction_type multi-scan
_exptl_absorpt_process_details '(Higashi, 1995)'
_exptl_crystal_colour unknown
_exptl_crystal_density_diffrn 1.758
_exptl_crystal_density_method 'not measured'
_exptl_crystal_description unknown
_exptl_crystal_size_max 0.100
_exptl_crystal_size_mid 0.100
_exptl_crystal_size_min 0.100
_refine_diff_density_max 0.62
_refine_diff_density_min -1.41
_refine_ls_extinction_coef 0.0000
_refine_ls_extinction_expression Fc^*^=kFc[1+0.001xFc^2^\l^3^/sin(2\q)]^-1/4^
_refine_ls_extinction_method SHELXL
_refine_ls_goodness_of_fit_ref 0.882
_refine_ls_hydrogen_treatment noref
_refine_ls_number_parameters 361
_refine_ls_number_reflns 3082
_refine_ls_R_factor_gt 0.0658
_refine_ls_shift/su_max -0.0140
_refine_ls_structure_factor_coef Fsqd
_refine_ls_weighting_details 'w = 1/[\s^2^(Fo^2^) + (0.1000P)^2^+0.0000P] where P=(Fo^2^+2Fc^2^)/3'
_refine_ls_weighting_scheme calc
_refine_ls_wR_factor_ref 0.1746
_reflns_number_gt 3082
_reflns_number_total 5648
_reflns_threshold_expression >2.0sigma(I)
_cod_data_source_file om050896msi20051225_112810.cif
_cod_data_source_block compound_5c
_cod_original_sg_symbol_H-M 'P -1         '
_cod_original_formula_sum 'C27 H27 B F4 N3 P Pd2 '
_cod_database_code 4074800

loop_
_symmetry_equiv_pos_as_xyz
x,y,z
-x,-y,-z

loop_
_atom_site_label
_atom_site_type_symbol
_atom_site_fract_x
_atom_site_fract_y
_atom_site_fract_z
_atom_site_U_iso_or_equiv
_atom_site_adp_type
_atom_site_occupancy
_atom_site_calc_flag
_atom_site_refinement_flags
Pd(1) Pd 0.39451(6) 0.05355(5) 0.17071(6) 0.0451(2) Uani 1.00 d .
Pd(2) Pd 0.25724(7) 0.29059(6) -0.11563(6) 0.0542(2) Uani 1.00 d .
P(1) P 0.6133(2) 0.0707(2) 0.2959(2) 0.0457(5) Uani 1.00 d .
F(1) F 0.9804(5) 0.1919(5) 0.1873(6) 0.078(2) Uani 1.00 d .
F(2) F 0.9703(7) 0.3507(7) 0.0906(6) 0.104(2) Uani 1.00 d .
F(3) F 0.9886(6) 0.3770(5) 0.2797(6) 0.082(2) Uani 1.00 d .
F(4) F 1.1652(5) 0.3174(6) 0.2341(6) 0.084(2) Uani 1.00 d .
N(1) N 0.4797(6) 0.1420(6) 0.0674(6) 0.047(2) Uani 1.00 d .
N(2) N 0.4356(6) 0.2224(6) -0.0097(6) 0.045(2) Uani 1.00 d .
N(3) N 0.4031(7) 0.4029(6) -0.1384(6) 0.053(2) Uani 1.00 d .
C(1) C 0.1744(8) 0.0134(9) 0.0789(9) 0.063(2) Uani 1.00 d .
C(2) C 0.226(1) -0.060(1) 0.162(1) 0.084(3) Uani 1.00 d .
C(3) C 0.304(1) -0.015(1) 0.2777(10) 0.080(3) Uani 1.00 d .
C(4) C 0.074(3) 0.174(4) -0.134(4) 0.061(9) Uani 0.53 d P
C(4A) C 0.094(4) 0.205(5) -0.107(5) 0.08(2) Uani 0.47 d P
C(5) C 0.054(2) 0.231(2) -0.231(3) 0.094(8) Uani 0.53 d P
C(5A) C 0.047(2) 0.314(3) -0.151(3) 0.097(9) Uani 0.47 d P
C(6) C 0.079(1) 0.352(1) -0.231(1) 0.098(4) Uani 1.00 d .
C(11) C 0.6163(8) 0.1446(7) 0.0997(7) 0.048(2) Uani 1.00 d .
C(12) C 0.6616(8) 0.2258(7) 0.0459(7) 0.047(2) Uani 1.00 d .
C(13) C 0.5455(8) 0.2735(7) -0.0211(7) 0.048(2) Uani 1.00 d .
C(14) C 0.6922(8) 0.0671(7) 0.1863(7) 0.048(2) Uani 1.00 d .
C(21) C 0.5308(9) 0.3702(7) -0.0912(8) 0.053(2) Uani 1.00 d .
C(22) C 0.6396(9) 0.4280(8) -0.1040(9) 0.061(2) Uani 1.00 d .
C(23) C 0.617(1) 0.5231(8) -0.1684(9) 0.065(3) Uani 1.00 d .
C(24) C 0.487(1) 0.5565(8) -0.2145(8) 0.067(3) Uani 1.00 d .
C(25) C 0.384(1) 0.4953(8) -0.1981(8) 0.063(2) Uani 1.00 d .
C(31) C 0.6896(8) -0.0413(7) 0.3838(7) 0.049(2) Uani 1.00 d .
C(32) C 0.6297(9) -0.1582(8) 0.3549(8) 0.058(2) Uani 1.00 d .
C(33) C 0.693(1) -0.2480(8) 0.4172(9) 0.071(3) Uani 1.00 d .
C(34) C 0.815(1) -0.2195(9) 0.5099(9) 0.071(3) Uani 1.00 d .
C(35) C 0.8738(9) -0.1075(9) 0.5400(9) 0.064(3) Uani 1.00 d .
C(36) C 0.8146(8) -0.0179(8) 0.4776(8) 0.056(2) Uani 1.00 d .
C(41) C 0.6675(8) 0.2103(7) 0.3946(7) 0.049(2) Uani 1.00 d .
C(42) C 0.7792(9) 0.2819(8) 0.4034(8) 0.060(2) Uani 1.00 d .
C(43) C 0.8125(10) 0.3895(9) 0.4822(10) 0.071(3) Uani 1.00 d .
C(44) C 0.740(1) 0.4241(9) 0.5509(9) 0.077(3) Uani 1.00 d .
C(45) C 0.630(1) 0.353(1) 0.543(1) 0.085(3) Uani 1.00 d .
C(46) C 0.5940(10) 0.2473(9) 0.4653(9) 0.066(3) Uani 1.00 d .
B(1) B 1.026(1) 0.311(1) 0.196(1) 0.058(3) Uani 1.00 d .
H(1) H 0.1150 0.0723 0.0908 0.0770 Uiso 1.00 calc .
H(2) H 0.1410 -0.0190 -0.0038 0.0770 Uiso 1.00 calc .
H(3) H 0.2257 -0.1444 0.1364 0.1025 Uiso 1.00 calc .
H(4) H 0.3518 -0.0710 0.3301 0.0933 Uiso 1.00 calc .
H(5) H 0.2645 0.0373 0.3238 0.0933 Uiso 1.00 calc .
H(6) H 0.7535 0.2448 0.0520 0.0563 Uiso 1.00 calc .
H(7) H 0.7853 0.0945 0.2228 0.0580 Uiso 1.00 calc .
H(8) H 0.6876 -0.0140 0.1473 0.0580 Uiso 1.00 calc .
H(9) H 0.7319 0.4045 -0.0671 0.0764 Uiso 1.00 calc .
H(10) H 0.6896 0.5642 -0.1811 0.0782 Uiso 1.00 calc .
H(11) H 0.4710 0.6236 -0.2571 0.0808 Uiso 1.00 calc .
H(12) H 0.2936 0.5205 -0.2308 0.0773 Uiso 1.00 calc .
H(13) H 0.5431 -0.1743 0.2910 0.0710 Uiso 1.00 calc .
H(14) H 0.6506 -0.3289 0.3962 0.0867 Uiso 1.00 calc .
H(15) H 0.8586 -0.2817 0.5518 0.0846 Uiso 1.00 calc .
H(16) H 0.9586 -0.0881 0.6069 0.0774 Uiso 1.00 calc .
H(17) H 0.8581 0.0627 0.4980 0.0673 Uiso 1.00 calc .
H(18) H 0.8332 0.2570 0.3556 0.0750 Uiso 1.00 calc .
H(19) H 0.8908 0.4408 0.4870 0.0824 Uiso 1.00 calc .
H(20) H 0.7666 0.4995 0.6050 0.0916 Uiso 1.00 calc .
H(21) H 0.5785 0.3767 0.5926 0.1006 Uiso 1.00 calc .
H(22) H 0.5152 0.1975 0.4602 0.0774 Uiso 1.00 calc .

loop_
_atom_site_aniso_label
_atom_site_aniso_U_11
_atom_site_aniso_U_22
_atom_site_aniso_U_33
_atom_site_aniso_U_12
_atom_site_aniso_U_13
_atom_site_aniso_U_23
Pd(1) 0.0343(3) 0.0513(4) 0.0508(4) 0.0008(2) 0.0165(3) 0.0082(3)
Pd(2) 0.0446(4) 0.0583(4) 0.0562(5) 0.0099(3) 0.0117(3) 0.0138(3)
P(1) 0.036(1) 0.053(1) 0.047(1) 0.0018(8) 0.0130(9) 0.0105(10)
F(1) 0.048(3) 0.066(3) 0.108(5) -0.010(2) 0.016(3) 0.010(3)
F(2) 0.103(5) 0.134(6) 0.081(5) 0.010(4) 0.030(4) 0.044(4)
F(3) 0.087(4) 0.071(4) 0.100(5) 0.015(3) 0.048(4) 0.010(3)
F(4) 0.049(3) 0.104(5) 0.100(5) -0.019(3) 0.032(3) 0.009(4)
N(1) 0.033(3) 0.053(4) 0.048(4) 0.008(3) 0.005(3) 0.013(3)
N(2) 0.042(4) 0.048(4) 0.044(4) -0.002(3) 0.014(3) 0.011(3)
N(3) 0.060(5) 0.046(4) 0.049(4) 0.009(3) 0.013(4) 0.010(3)
C(1) 0.030(4) 0.088(7) 0.072(6) 0.004(4) 0.019(4) 0.011(5)
C(2) 0.061(7) 0.099(9) 0.101(9) -0.017(6) 0.041(7) 0.014(7)
C(3) 0.056(6) 0.123(10) 0.068(7) 0.004(6) 0.026(6) 0.029(7)
C(4) 0.010(9) 0.09(2) 0.08(2) -0.02(1) 0.01(1) 0.02(2)
C(4A) 0.04(2) 0.07(3) 0.10(3) -0.01(2) -0.03(2) 0.03(2)
C(5) 0.024(9) 0.11(2) 0.12(2) 0.006(10) 0.00(1) 0.01(2)
C(5A) 0.03(1) 0.16(3) 0.11(2) 0.03(1) 0.03(1) 0.03(2)
C(6) 0.044(6) 0.11(1) 0.12(1) 0.012(6) -0.002(7) 0.037(8)
C(11) 0.043(5) 0.051(5) 0.047(5) 0.003(3) 0.014(4) 0.009(4)
C(12) 0.035(4) 0.055(5) 0.052(5) -0.001(3) 0.017(4) 0.014(4)
C(13) 0.051(5) 0.049(5) 0.045(5) 0.001(4) 0.018(4) 0.005(4)
C(14) 0.035(4) 0.056(5) 0.050(5) 0.010(3) 0.010(4) 0.014(4)
C(21) 0.061(6) 0.043(5) 0.053(5) -0.002(4) 0.023(4) 0.002(4)
C(22) 0.059(6) 0.068(6) 0.064(6) 0.002(4) 0.031(5) 0.012(5)
C(23) 0.096(8) 0.046(5) 0.064(6) -0.011(5) 0.043(6) 0.011(4)
C(24) 0.091(8) 0.055(6) 0.051(5) 0.005(5) 0.017(5) 0.015(4)
C(25) 0.078(7) 0.055(6) 0.056(6) 0.014(5) 0.021(5) 0.016(5)
C(31) 0.046(5) 0.052(5) 0.048(5) -0.001(3) 0.014(4) 0.008(4)
C(32) 0.062(6) 0.052(5) 0.058(6) 0.000(4) 0.019(5) 0.005(4)
C(33) 0.105(9) 0.044(5) 0.074(7) 0.010(5) 0.044(6) 0.010(5)
C(34) 0.078(7) 0.078(7) 0.071(7) 0.022(6) 0.033(6) 0.033(6)
C(35) 0.047(5) 0.088(7) 0.059(6) 0.015(5) 0.012(4) 0.033(5)
C(36) 0.042(5) 0.067(6) 0.060(6) 0.004(4) 0.017(4) 0.020(4)
C(41) 0.052(5) 0.043(5) 0.052(5) -0.001(3) 0.017(4) 0.011(4)
C(42) 0.047(5) 0.061(6) 0.064(6) 0.002(4) 0.010(4) 0.010(5)
C(43) 0.054(6) 0.069(7) 0.074(7) -0.008(4) 0.006(5) 0.002(5)
C(44) 0.094(8) 0.061(7) 0.065(7) -0.001(5) 0.023(6) -0.011(5)
C(45) 0.091(9) 0.086(8) 0.080(8) -0.014(6) 0.042(7) -0.013(6)
C(46) 0.066(6) 0.071(7) 0.068(6) -0.010(5) 0.037(5) -0.002(5)
B(1) 0.048(6) 0.066(7) 0.061(7) -0.004(5) 0.021(5) 0.006(5)

loop_
_atom_type_symbol
_atom_type_description
_atom_type_scat_dispersion_real
_atom_type_scat_dispersion_imag
_atom_type_scat_source
C C 0.003 0.002
;International Tables for Crystallography
(1992, Vol. C, Tables 4.2.6.8 and 6.1.1.4)
;
H H 0.000 0.000
;International Tables for Crystallography
(1992, Vol. C, Table 6.1.1.4)
;
N N 0.006 0.003
;International Tables for Crystallography
(1992, Vol. C, Tables 4.2.6.8 and 6.1.1.4)
;
B B 0.001 0.001
;International Tables for Crystallography
(1992, Vol. C, Tables 4.2.6.8 and 6.1.1.4)
;
F F 0.017 0.010
;International Tables for Crystallography
(1992, Vol. C, Tables 4.2.6.8 and 6.1.1.4)
;
P P 0.102 0.094
;International Tables for Crystallography
(1992, Vol. C, Tables 4.2.6.8 and 6.1.1.4)
;
Pd Pd -0.999 1.007
;International Tables for Crystallography
(1992, Vol. C, Tables 4.2.6.8 and 6.1.1.4)
;

loop_
_geom_angle_atom_site_label_1
_geom_angle_atom_site_label_2
_geom_angle_atom_site_label_3
_geom_angle
_geom_angle_publ_flag
P(1) Pd(1) N(1) 82.0(2) yes
P(1) Pd(1) C(1) 166.9(3) yes
P(1) Pd(1) C(2) 130.7(3) yes
P(1) Pd(1) C(3) 99.2(3) yes
N(1) Pd(1) C(1) 111.1(3) yes
N(1) Pd(1) C(2) 143.6(4) yes
N(1) Pd(1) C(3) 173.6(4) yes
C(1) Pd(1) C(2) 36.6(4) yes
C(1) Pd(1) C(3) 67.9(4) yes
C(2) Pd(1) C(3) 38.1(4) yes
N(2) Pd(2) N(3) 79.8(3) yes
N(2) Pd(2) C(4) 110(1) yes
N(2) Pd(2) C(4A) 110(1) yes
N(2) Pd(2) C(5) 140.5(7) yes
N(2) Pd(2) C(5A) 147(1) yes
N(2) Pd(2) C(6) 176.6(5) yes
N(3) Pd(2) C(4) 167(1) yes
N(3) Pd(2) C(4A) 169(1) yes
N(3) Pd(2) C(5) 130.7(9) yes
N(3) Pd(2) C(5A) 129(1) yes
N(3) Pd(2) C(6) 100.0(5) yes
C(4) Pd(2) C(4A) 9(1) yes
C(4) Pd(2) C(5) 36(1) yes
C(4) Pd(2) C(5A) 43(1) yes
C(4) Pd(2) C(6) 69(1) yes
C(4A) Pd(2) C(5) 42(1) yes
C(4A) Pd(2) C(5A) 40(1) yes
C(4A) Pd(2) C(6) 69(1) yes
C(5) Pd(2) C(5A) 34(1) yes
C(5) Pd(2) C(6) 37.8(8) yes
C(5A) Pd(2) C(6) 34(1) yes
Pd(1) P(1) C(14) 98.0(2) yes
Pd(1) P(1) C(31) 123.7(3) yes
Pd(1) P(1) C(41) 115.3(3) yes
C(14) P(1) C(31) 105.1(4) yes
C(14) P(1) C(41) 108.2(4) yes
C(31) P(1) C(41) 105.1(4) yes
Pd(1) N(1) N(2) 134.7(5) yes
Pd(1) N(1) C(11) 116.2(6) yes
N(2) N(1) C(11) 107.2(7) yes
Pd(2) N(2) N(1) 141.7(5) yes
Pd(2) N(2) C(13) 110.9(5) yes
N(1) N(2) C(13) 107.3(6) yes
Pd(2) N(3) C(21) 113.7(6) yes
Pd(2) N(3) C(25) 128.1(6) yes
C(21) N(3) C(25) 118.1(9) yes
Pd(1) C(1) C(2) 68.8(6) yes
Pd(1) C(2) C(1) 74.6(7) yes
Pd(1) C(2) C(3) 69.0(7) yes
C(1) C(2) C(3) 121(1) yes
Pd(1) C(3) C(2) 72.9(8) yes
Pd(2) C(4) C(4A) 51(9) yes
Pd(2) C(4) C(5) 67(1) yes
Pd(2) C(4) C(5A) 64(1) yes
C(4A) C(4) C(5) 96(10) yes
C(4A) C(4) C(5A) 55(8) yes
C(5) C(4) C(5A) 48(2) yes
Pd(2) C(4A) C(4) 118(10) yes
Pd(2) C(4A) C(5) 74(2) yes
Pd(2) C(4A) C(5A) 74(2) yes
C(4) C(4A) C(5) 66(9) yes
C(4) C(4A) C(5A) 109(9) yes
C(5) C(4A) C(5A) 51(2) yes
Pd(2) C(5) C(4) 75(1) yes
Pd(2) C(5) C(4A) 63(1) yes
Pd(2) C(5) C(5A) 72(1) yes
Pd(2) C(5) C(6) 69.8(9) yes
C(4) C(5) C(4A) 16(2) yes
C(4) C(5) C(5A) 76(3) yes
C(4) C(5) C(6) 127(2) yes
C(4A) C(5) C(5A) 61(2) yes
C(4A) C(5) C(6) 110(2) yes
C(5A) C(5) C(6) 56(2) yes
Pd(2) C(5A) C(4) 71(1) yes
Pd(2) C(5A) C(4A) 64(2) yes
Pd(2) C(5A) C(5) 73(1) yes
Pd(2) C(5A) C(6) 71(1) yes
C(4) C(5A) C(4A) 14(2) yes
C(4) C(5A) C(5) 55(2) yes
C(4) C(5A) C(6) 117(2) yes
C(4A) C(5A) C(5) 66(3) yes
C(4A) C(5A) C(6) 122(3) yes
C(5) C(5A) C(6) 66(2) yes
Pd(2) C(6) C(5) 72.4(9) yes
Pd(2) C(6) C(5A) 74(1) yes
C(5) C(6) C(5A) 57(2) yes
N(1) C(11) C(12) 110.6(7) yes
N(1) C(11) C(14) 118.8(8) yes
C(12) C(11) C(14) 130.5(8) yes
C(11) C(12) C(13) 104.3(8) yes
N(2) C(13) C(12) 110.5(8) yes
N(2) C(13) C(21) 119.8(7) yes
C(12) C(13) C(21) 129.6(9) yes
P(1) C(14) C(11) 106.8(6) yes
N(3) C(21) C(13) 115.0(9) yes
N(3) C(21) C(22) 122.4(8) yes
C(13) C(21) C(22) 122.5(8) yes
C(21) C(22) C(23) 118.6(9) yes
C(22) C(23) C(24) 118(1) yes
C(23) C(24) C(25) 119.8(9) yes
N(3) C(25) C(24) 122.6(9) yes
P(1) C(31) C(32) 120.2(6) yes
P(1) C(31) C(36) 121.9(6) yes
C(32) C(31) C(36) 117.7(8) yes
C(31) C(32) C(33) 120.8(7) yes
C(32) C(33) C(34) 119.0(8) yes
C(33) C(34) C(35) 121.2(10) yes
C(34) C(35) C(36) 120.6(8) yes
C(31) C(36) C(35) 120.6(8) yes
P(1) C(41) C(42) 123.1(8) yes
P(1) C(41) C(46) 118.2(7) yes
C(42) C(41) C(46) 118.7(8) yes
C(41) C(42) C(43) 118.8(10) yes
C(42) C(43) C(44) 121(1) yes
C(43) C(44) C(45) 119.5(10) yes
C(44) C(45) C(46) 119(1) yes
C(41) C(46) C(45) 121(1) yes
F(1) B(1) F(2) 110.5(8) yes
F(1) B(1) F(3) 107(1) yes
F(1) B(1) F(4) 108.3(8) yes
F(2) B(1) F(3) 109.6(9) yes
F(2) B(1) F(4) 111(1) yes
F(3) B(1) F(4) 108.9(7) yes

loop_
_geom_bond_atom_site_label_1
_geom_bond_atom_site_label_2
_geom_bond_distance
_geom_bond_publ_flag
Pd(1) P(1) 2.280(2) yes
Pd(1) N(1) 2.132(8) yes
Pd(1) C(1) 2.217(8) yes
Pd(1) C(2) 2.14(1) yes
Pd(1) C(3) 2.09(1) yes
Pd(2) N(2) 2.120(6) yes
Pd(2) N(3) 2.104(8) yes
Pd(2) C(4) 2.26(4) yes
Pd(2) C(4A) 2.02(5) yes
Pd(2) C(5) 2.16(2) yes
Pd(2) C(5A) 2.15(2) yes
Pd(2) C(6) 2.13(1) yes
P(1) C(14) 1.81(1) yes
P(1) C(31) 1.800(9) yes
P(1) C(41) 1.802(8) yes
F(1) B(1) 1.40(1) yes
F(2) B(1) 1.37(1) yes
F(3) B(1) 1.36(1) yes
F(4) B(1) 1.38(1) yes
N(1) N(2) 1.375(10) yes
N(1) C(11) 1.36(1) yes
N(2) C(13) 1.35(1) yes
N(3) C(21) 1.36(1) yes
N(3) C(25) 1.34(1) yes
C(1) C(2) 1.37(2) yes
C(2) C(3) 1.38(2) yes
C(4) C(4A) 0.44(6) yes
C(4) C(5) 1.39(6) yes
C(4) C(5A) 1.65(6) yes
C(4A) C(5) 1.50(7) yes
C(4A) C(5A) 1.45(7) yes
C(5) C(5A) 1.28(4) yes
C(5) C(6) 1.39(3) yes
C(5A) C(6) 1.26(4) yes
C(11) C(12) 1.37(1) yes
C(11) C(14) 1.50(1) yes
C(12) C(13) 1.39(1) yes
C(13) C(21) 1.46(1) yes
C(21) C(22) 1.38(1) yes
C(22) C(23) 1.40(1) yes
C(23) C(24) 1.38(2) yes
C(24) C(25) 1.38(2) yes
C(31) C(32) 1.40(1) yes
C(31) C(36) 1.41(1) yes
C(32) C(33) 1.40(1) yes
C(33) C(34) 1.39(1) yes
C(34) C(35) 1.35(1) yes
C(35) C(36) 1.39(1) yes
C(41) C(42) 1.39(1) yes
C(41) C(46) 1.39(2) yes
C(42) C(43) 1.40(1) yes
C(43) C(44) 1.36(2) yes
C(44) C(45) 1.38(2) yes
C(45) C(46) 1.38(1) yes

loop_
_geom_contact_atom_site_label_1
_geom_contact_atom_site_label_2
_geom_contact_distance
_geom_contact_site_symmetry_2
Pd(2) C(23) 3.599(9) 2_665
F(1) C(1) 3.39(1) 1_655
F(1) C(35) 3.43(1) 2_756
F(1) C(34) 3.55(1) 2_756
F(1) C(1) 3.57(1) 2_655
F(2) C(5A) 3.32(4) 1_655
F(2) C(4A) 3.40(6) 1_655
F(3) C(6) 3.26(2) 2_665
F(3) C(34) 3.44(1) 2_756
F(3) C(44) 3.46(1) 2_766
F(4) C(23) 3.29(1) 2_765
F(4) C(34) 3.41(1) 2_756
F(4) C(44) 3.53(1) 2_766
N(1) C(11) 3.518(10) 2_655
N(1) N(1) 3.52(1) 2_655
N(1) C(14) 3.525(9) 2_655
N(1) C(24) 3.59(1) 2_665
N(2) C(24) 3.31(1) 2_665
N(2) C(23) 3.55(1) 2_665
N(3) C(21) 3.40(1) 2_665
N(3) C(33) 3.41(1) 2_655
N(3) C(22) 3.48(1) 2_665
N(3) C(32) 3.49(1) 2_655
C(1) C(1) 3.51(2) 2_555
C(2) C(4) 3.30(4) 2_555
C(2) C(12) 3.52(2) 2_655
C(2) C(4A) 3.55(5) 2_555
C(3) C(35) 3.57(2) 2_656
C(12) C(25) 3.58(1) 2_665
C(13) C(25) 3.35(1) 2_665
C(13) C(24) 3.37(1) 2_665
C(21) C(25) 3.45(1) 2_665
C(21) C(32) 3.60(1) 2_655
C(25) C(33) 3.47(1) 2_655
